data_2108623
loop_
_publ_author_name
'Foury-Leylekian, Pascale'
'Ilakovac, Vita'
'Fertey, Pierre'
'Baledent, Victor'
'Milat, Ognjen'
'Miyagawa, Kazuya'
'Kanoda, Kazushi'
'Hiramatsu, Takaaki'
'Yoshida, Yukihiro'
'Saito, Gunzi'
'Alemany, Pere'
'Canadell, Enric'
'Tomic, Silvia'
'Pouget, Jean-Paul'

_publ_section_title
;
 New insights into the structural properties of
 \k-(BEDT-TTF)~2~Ag~2~(CN)~3~ spin liquid
;
_journal_issue 4
_journal_name_full 'Acta Crystallographica Section B'
_journal_page_first
;
;
_journal_paper_doi 10.1107/S2052520620005545
_journal_volume 76
_journal_year 2020
_chemical_formula_moiety 'C3 Ag2 N3, 2(C10 H8 S8)'
_chemical_formula_sum 'C23 H16 Ag2 N3 S16'
_chemical_formula_weight 1063.17
_space_group_IT_number 2
_space_group_name_Hall '-P 1'
_space_group_name_H-M_alt 'P -1'
_symmetry_cell_setting triclinic
_symmetry_Int_Tables_number 2
_symmetry_space_group_name_Hall '-P 1'
_symmetry_space_group_name_H-M 'P -1'
_cell_angle_alpha 89.984(2)
_cell_angle_beta 91.447(2)
_cell_angle_gamma 90.0020(10)
_cell_formula_units_Z 2
_cell_length_a 15.0062(3)
_cell_length_b 8.58200(10)
_cell_length_c 13.3243(3)
_cell_measurement_reflns_used 29184
_cell_measurement_temperature 100
_cell_measurement_theta_max 32.33
_cell_measurement_theta_min 2.57
_cell_volume 1715.40(6)
_computing_cell_refinement 'CrysAlisPro 1.171.38.46 (Rigaku OD, 2015)'
_computing_data_collection 'CrysAlisPro 1.171.38.46 (Rigaku OD, 2015)'
_computing_data_reduction 'CrysAlisPro 1.171.38.46 (Rigaku OD, 2015)'
_diffrn_ambient_temperature 100
_diffrn_detector 'CCD plate'
_diffrn_detector_area_resol_mean 10.2930
_diffrn_measured_fraction_theta_full 0.98
_diffrn_measured_fraction_theta_max 0.85
_diffrn_measurement_device_type 'Xcalibur, Atlas'
_diffrn_measurement_method '\w and \f scans'
_diffrn_radiation_monochromator synchrotron
_diffrn_radiation_probe x-ray
_diffrn_radiation_type synchrotron
_diffrn_radiation_wavelength 0.6717
_diffrn_reflns_av_R_equivalents 0.0410
_diffrn_reflns_av_unetI/netI 0.0563
_diffrn_reflns_limit_h_max 23
_diffrn_reflns_limit_h_min -23
_diffrn_reflns_limit_k_max 13
_diffrn_reflns_limit_k_min -12
_diffrn_reflns_limit_l_max 20
_diffrn_reflns_limit_l_min -20
_diffrn_reflns_number 69664
_diffrn_reflns_theta_full 23.81
_diffrn_reflns_theta_max 32.35
_diffrn_reflns_theta_min 1.44
_diffrn_source synchrotron
_exptl_absorpt_coefficient_mu 1.788
_exptl_absorpt_correction_T_max 1
_exptl_absorpt_correction_T_min 0.933
_exptl_absorpt_correction_type multi-scan
_exptl_absorpt_process_details
;
CrysAlisPro 1.171.38.46 (Rigaku Oxford Diffraction, 2015)
Empirical absorption correction using spherical harmonics,
 implemented in SCALE3 ABSPACK scaling algorithm.
;
_exptl_crystal_density_diffrn 2.058
_exptl_crystal_description plate
_exptl_crystal_F_000 1050
_refine_diff_density_max 1.18
_refine_diff_density_min -1.00
_refine_ls_extinction_method none
_refine_ls_goodness_of_fit_gt 2.82
_refine_ls_goodness_of_fit_ref 2.54
_refine_ls_hydrogen_treatment constr
_refine_ls_number_constraints 16
_refine_ls_number_parameters 397
_refine_ls_number_reflns 69664
_refine_ls_number_restraints 2
_refine_ls_R_factor_all 0.0564
_refine_ls_R_factor_gt 0.0451
_refine_ls_shift/su_max 0.0191
_refine_ls_shift/su_mean 0.0047
_refine_ls_structure_factor_coef F
_refine_ls_weighting_details w=1/(\s^2^(F)+0.0001F^2^)
_refine_ls_weighting_scheme sigma
_refine_ls_wR_factor_gt 0.0734
_refine_ls_wR_factor_ref 0.0750
_reflns_number_gt 57334
_reflns_number_total 69664
_reflns_threshold_expression I>3\s(I)
_cod_data_source_file lo5067sup1.cif
_cod_data_source_block 100K
_cod_depositor_comments
;
The following automatic conversions were performed:

data item '_diffrn_radiation_probe' value 'X-ray' was changed to
'x-ray' in accordance with the
/home/data/users/saulius/crontab/automatic-downloads/rss-feeds/IUCr/lib/dictionaries/cif_core.dic
dictionary named 'cif_core.dic' version 2.4.2 last updated on
2011-04-26.

Automatic conversion script
Id: cif_fix_values 7556 2019-12-06 15:28:31Z antanas 
;
_cod_original_formula_sum 'C23 H16 S16 N3 Ag2'
_cod_database_code 2108623

loop_
_space_group_symop_id
_space_group_symop_operation_xyz
1 x,y,z
2 -x,-y,-z

loop_
_atom_site_label
_atom_site_type_symbol
_atom_site_fract_x
_atom_site_fract_y
_atom_site_fract_z
_atom_site_adp_type
_atom_site_U_iso_or_equiv
_atom_site_site_symmetry_multiplicity
_atom_site_occupancy
_atom_site_calc_flag
_atom_site_refinement_flags
_atom_site_disorder_assembly
_atom_site_disorder_group
Ag1 Ag 0.993551(5) 0.259795(9) 0.124440(6) Uani 0.03747(3) 2 1 d . . .
Ag2 Ag 0.006498(5) 0.759854(9) 0.375487(6) Uani 0.03747(3) 2 1 d . . .
S1 S 0.541346(14) 0.02129(3) 0.245779(13) Uani 0.02309(5) 2 1 d . . .
S2 S 0.375102(13) 0.76190(2) 0.377224(14) Uani 0.02146(5) 2 1 d . . .
S3 S 0.624892(13) 0.26180(2) 0.122736(13) Uani 0.02144(5) 2 1 d . . .
S4 S 0.462537(13) 0.26196(3) -0.031747(14) Uani 0.02274(5) 2 1 d . . .
S5 S 0.458600(14) 0.52119(3) 0.254261(14) Uani 0.02333(5) 2 1 d . . .
S6 S 0.537499(13) 0.76210(3) 0.531783(14) Uani 0.02277(5) 2 1 d . . .
S7 S 0.367178(14) 0.03061(3) 0.088194(15) Uani 0.02664(6) 2 1 d . . .
S8 S 0.632704(14) 0.53058(3) 0.411819(15) Uani 0.02680(6) 2 1 d . . .
S9 S 0.788701(13) 0.29184(3) 0.246269(14) Uani 0.02435(6) 2 1 d . . .
S10 S 0.211349(13) 0.79184(3) 0.253675(15) Uani 0.02438(6) 2 1 d . . .
S11 S 0.689325(17) 0.00036(3) 0.394945(17) Uani 0.03341(7) 2 1 d . . .
S12 S 0.310710(17) 0.50030(3) 0.105015(17) Uani 0.03346(7) 2 1 d . . .
S13 S 0.685986(18) 0.83088(3) 0.67057(2) Uani 0.03770(8) 2 1 d . . .
S14 S 0.314075(18) 0.33067(3) -0.17056(2) Uani 0.03746(8) 2 1 d . . .
S15 S 0.197201(17) 0.05629(4) -0.02851(3) Uani 0.04526(9) 2 1 d . . .
S16 S 0.802774(17) 0.55618(4) 0.52817(3) Uani 0.04500(9) 2 1 d . . .
N1 N 1.01943(7) -0.06300(15) 0.22381(8) Uani 0.0495(4) 2 1 d . . .
C2 C 1.01112(7) 0.03775(15) 0.18797(8) Uani 0.0370(3) 2 1 d . . .
C3 C -0.01017(7) 0.53882(16) 0.31278(8) Uani 0.0383(3) 2 1 d . . .
N4 N -0.01857(7) 0.43768(15) 0.27615(8) Uani 0.0489(3) 2 1 d . . .
C5 C 0.99673(7) 0.44534(12) 0.02480(7) Uani 0.0395(3) 2 0.5 d . . .
N5 N 0.99673(7) 0.44534(12) 0.02480(7) Uani 0.0395(3) 2 0.5 d . . .
C6 C 0.00318(7) 0.94562(12) 0.47516(7) Uani 0.0398(3) 2 0.5 d . . .
N6 N 0.00318(7) 0.94562(12) 0.47516(7) Uani 0.0398(3) 2 0.5 d . . .
C7 C 0.53685(5) 0.64123(10) 0.42677(5) Uani 0.0213(2) 2 1 d . . .
C8 C 0.46324(5) 0.14130(10) 0.07325(5) Uani 0.0217(2) 2 1 d . . .
C9 C 0.35216(6) 0.22218(10) -0.06762(6) Uani 0.0244(2) 2 1 d . . .
C10 C 0.68609(5) 0.19792(9) 0.22844(5) Uani 0.0209(2) 2 1 d . . .
C11 C 0.46586(5) 0.63928(9) 0.36033(5) Uani 0.02018(19) 2 1 d . . .
C12 C 0.31387(5) 0.69827(9) 0.27154(5) Uani 0.02067(19) 2 1 d . . .
C13 C 0.64772(6) 0.72215(10) 0.56726(6) Uani 0.0246(2) 2 1 d . . .
C14 C 0.64713(6) 0.08701(10) 0.28487(6) Uani 0.0241(2) 2 1 d . . .
C15 C 0.53421(5) 0.13910(9) 0.13932(5) Uani 0.02044(19) 2 1 d . . .
C16 C 0.35297(6) 0.58630(10) 0.21524(6) Uani 0.0235(2) 2 1 d . . .
C17 C 0.30825(6) 0.11525(11) -0.01269(6) Uani 0.0281(2) 2 1 d . . .
C18 C 0.69164(6) 0.61620(11) 0.51280(6) Uani 0.0278(2) 2 1 d . . .
C19 C 0.16067(6) 0.67483(11) 0.15470(6) Uani 0.0267(2) 2 1 d . . .
C20 C 0.77597(6) 0.13794(11) 0.42900(6) Uani 0.0266(2) 2 1 d . . .
C21 C 0.83927(6) 0.17423(11) 0.34530(6) Uani 0.0264(2) 2 1 d . . .
C22 C 0.20294(8) 0.25524(14) -0.19138(10) Uani 0.0495(4) 2 1 d . . .
C23 C 0.22429(6) 0.63805(11) 0.07104(6) Uani 0.0265(2) 2 1 d . . .
C24 C 0.15399(7) 0.22372(14) -0.09485(10) Uani 0.0496(4) 2 1 d . . .
C25 C 0.84628(7) 0.72421(14) 0.59486(10) Uani 0.0483(4) 2 1 d . . .
C26 C 0.79656(9) 0.75573(14) 0.69167(10) Uani 0.0510(4) 2 1 d . . .
H1c19 H 0.138798 0.579417 0.182522 Uiso 0.032 2 1 d . . .
H2c19 H 0.109245 0.727835 0.127272 Uiso 0.032 2 1 d . . .
H1c20 H 0.749455 0.23282 0.452002 Uiso 0.032 2 1 d . . .
H2c20 H 0.809217 0.099724 0.486382 Uiso 0.032 2 1 d . . .
H1c21 H 0.860877 0.078678 0.317442 Uiso 0.0316 2 1 d . . .
H2c21 H 0.890935 0.226714 0.372547 Uiso 0.0316 2 1 d . . .
H1c22 H 0.168957 0.326885 -0.232329 Uiso 0.0594 2 1 d . . .
H2c22 H 0.205628 0.161157 -0.230144 Uiso 0.0594 2 1 d . . .
H1c23 H 0.250901 0.732814 0.047939 Uiso 0.0318 2 1 d . . .
H2c23 H 0.191119 0.600185 0.013527 Uiso 0.0318 2 1 d . . .
H1c24 H 0.091714 0.208684 -0.110086 Uiso 0.0596 2 1 d . . .
H2c24 H 0.158129 0.313614 -0.052122 Uiso 0.0596 2 1 d . . .
H1c25 H 0.908448 0.708744 0.610493 Uiso 0.0579 2 1 d . . .
H2c25 H 0.842285 0.814135 0.552116 Uiso 0.0579 2 1 d . . .
H1c26 H 0.830395 0.827187 0.732892 Uiso 0.0612 2 1 d . . .
H2c26 H 0.793751 0.661611 0.730415 Uiso 0.0612 2 1 d . . .

loop_
_atom_site_aniso_label
_atom_site_aniso_type_symbol
_atom_site_aniso_U_11
_atom_site_aniso_U_22
_atom_site_aniso_U_33
_atom_site_aniso_U_12
_atom_site_aniso_U_13
_atom_site_aniso_U_23
Ag1 Ag 0.03226(5) 0.03636(6) 0.04348(5) -0.00190(4) -0.00506(3) 0.00226(4)
Ag2 Ag 0.03222(5) 0.03643(6) 0.04344(5) 0.00124(4) -0.00512(3) -0.00289(4)
S1 S 0.02062(9) 0.02719(11) 0.02160(8) -0.00686(8) 0.00315(6) 0.00193(7)
S2 S 0.01732(9) 0.02526(10) 0.02177(8) 0.00431(7) -0.00026(6) -0.00427(7)
S3 S 0.01719(9) 0.02548(10) 0.02163(8) -0.00511(8) -0.00011(6) 0.00389(7)
S4 S 0.01687(9) 0.02642(11) 0.02482(8) -0.00312(8) -0.00155(6) 0.00125(7)
S5 S 0.02102(9) 0.02757(11) 0.02153(8) 0.00596(8) 0.00327(6) -0.00194(7)
S6 S 0.01687(9) 0.02657(11) 0.02476(8) 0.00258(8) -0.00145(6) -0.00138(7)
S7 S 0.01977(10) 0.03528(12) 0.02507(8) -0.00969(8) 0.00441(7) -0.00253(8)
S8 S 0.01966(10) 0.03576(12) 0.02519(8) 0.00900(8) 0.00432(7) 0.00251(8)
S9 S 0.01661(9) 0.02947(12) 0.02684(8) -0.00459(8) -0.00177(6) 0.00679(7)
S10 S 0.01666(9) 0.02962(12) 0.02676(8) 0.00359(8) -0.00166(6) -0.00678(7)
S11 S 0.03051(12) 0.03848(13) 0.03095(10) -0.00953(10) -0.00469(8) 0.01553(9)
S12 S 0.03072(12) 0.03850(13) 0.03089(10) 0.00840(10) -0.00479(8) -0.01556(9)
S13 S 0.03233(13) 0.03400(13) 0.04580(13) -0.00054(10) -0.01847(10) -0.00333(10)
S14 S 0.03156(13) 0.03444(13) 0.04542(13) -0.00041(10) -0.01785(10) 0.00331(10)
S15 S 0.01852(11) 0.04910(17) 0.06787(18) -0.00929(11) -0.00466(11) -0.00309(13)
S16 S 0.01820(11) 0.04893(17) 0.06759(18) 0.00859(11) -0.00439(11) 0.00299(13)
N1 N 0.0313(5) 0.0683(8) 0.0489(5) 0.0041(5) -0.0016(4) -0.0115(5)
C2 C 0.0203(4) 0.0531(7) 0.0378(5) -0.0040(4) 0.0040(3) -0.0107(4)
C3 C 0.0183(4) 0.0576(7) 0.0393(5) 0.0052(4) 0.0042(3) 0.0122(5)
N4 N 0.0301(5) 0.0683(7) 0.0481(5) -0.0031(5) 0.0010(4) 0.0144(5)
C5 C 0.0359(5) 0.0484(6) 0.0339(4) -0.0020(4) -0.0032(3) 0.0016(4)
N5 N 0.0359(5) 0.0484(6) 0.0339(4) -0.0020(4) -0.0032(3) 0.0016(4)
C6 C 0.0354(5) 0.0507(6) 0.0331(4) 0.0000(4) -0.0025(3) -0.0015(4)
N6 N 0.0354(5) 0.0507(6) 0.0331(4) 0.0000(4) -0.0025(3) -0.0015(4)
C7 C 0.0177(3) 0.0246(4) 0.0218(3) 0.0036(3) 0.0036(2) 0.0026(3)
C8 C 0.0176(3) 0.0261(4) 0.0215(3) -0.0050(3) 0.0040(2) -0.0027(3)
C9 C 0.0187(4) 0.0250(4) 0.0294(3) 0.0008(3) -0.0050(3) -0.0047(3)
C10 C 0.0164(3) 0.0246(4) 0.0215(3) -0.0028(3) 0.0005(2) 0.0028(3)
C11 C 0.0172(3) 0.0236(4) 0.0199(3) 0.0030(3) 0.0035(2) 0.0002(2)
C12 C 0.0162(3) 0.0246(4) 0.0213(3) 0.0028(3) 0.0005(2) -0.0026(3)
C13 C 0.0186(4) 0.0255(4) 0.0293(3) -0.0007(3) -0.0044(3) 0.0055(3)
C14 C 0.0207(4) 0.0285(4) 0.0231(3) -0.0047(3) 0.0008(3) 0.0037(3)
C15 C 0.0175(3) 0.0241(4) 0.0199(3) -0.0039(3) 0.0034(2) -0.0006(2)
C16 C 0.0201(4) 0.0276(4) 0.0228(3) 0.0035(3) 0.0007(2) -0.0049(3)
C17 C 0.0160(3) 0.0355(5) 0.0330(4) -0.0037(3) 0.0003(3) -0.0074(3)
C18 C 0.0166(4) 0.0340(5) 0.0327(4) 0.0020(3) 0.0003(3) 0.0064(3)
C19 C 0.0182(4) 0.0324(5) 0.0295(3) -0.0035(3) 0.0021(3) -0.0061(3)
C20 C 0.0245(4) 0.0323(5) 0.0232(3) -0.0001(3) 0.0007(3) 0.0016(3)
C21 C 0.0180(4) 0.0318(5) 0.0292(3) 0.0031(3) 0.0014(3) 0.0054(3)
C22 C 0.0399(6) 0.0364(6) 0.0704(8) 0.0008(5) -0.0322(6) -0.0070(5)
C23 C 0.0229(4) 0.0329(5) 0.0237(3) -0.0008(3) -0.0001(3) -0.0029(3)
C24 C 0.0219(5) 0.0448(6) 0.0816(8) 0.0076(4) -0.0119(5) -0.0259(6)
C25 C 0.0219(5) 0.0416(6) 0.0808(8) -0.0077(4) -0.0100(5) 0.0220(6)
C26 C 0.0422(7) 0.0378(6) 0.0713(8) -0.0034(5) -0.0339(6) 0.0078(5)

loop_
_atom_type_symbol
_atom_type_scat_dispersion_real
_atom_type_scat_dispersion_imag
_atom_type_scat_source
C 0.0029 0.0015 'International Tables Vol C tables 4.2.6.8 and 6.1.1.1'
H 0.0000 0.0000 'International Tables Vol C tables 4.2.6.8 and 6.1.1.1'
Ag -1.0103 1.0118 'International Tables Vol C tables 4.2.6.8 and 6.1.1.1'
N 0.0057 0.0030 'International Tables Vol C tables 4.2.6.8 and 6.1.1.1'
S 0.1153 0.1120 'International Tables Vol C tables 4.2.6.8 and 6.1.1.1'

loop_
_exptl_crystal_face_index_h
_exptl_crystal_face_index_k
_exptl_crystal_face_index_l
_exptl_crystal_face_perp_dist
? ? ? ?

loop_
_geom_angle_atom_site_label_1
_geom_angle_atom_site_label_2
_geom_angle_atom_site_label_3
_geom_angle_site_symmetry_1
_geom_angle_site_symmetry_2
_geom_angle_site_symmetry_3
_geom_angle
_geom_angle_publ_flag
C2 Ag1 C5 . . . 161.84(4) ?
C3 Ag2 C6 . . . 161.84(4) ?
C14 S1 C15 . . . 95.27(4) ?
C11 S2 C12 . . . 95.96(4) ?
C10 S3 C15 . . . 96.00(4) ?
C8 S4 C9 . . . 95.18(4) ?
C11 S5 C16 . . . 95.34(4) ?
C7 S6 C13 . . . 94.97(4) ?
C8 S7 C17 . . . 95.14(4) ?
C7 S8 C18 . . . 94.92(4) ?
Ag1 C2 N1 . . . 175.07(11) ?
Ag2 C3 N4 . . . 174.46(11) ?
Ag1 C5 C5 . . 2_765 174.20(9) ?
Ag2 C6 C6 . . 2_576 174.46(9) ?
S6 C7 S8 . . . 115.43(4) ?
S6 C7 C11 . . . 121.05(6) ?
S8 C7 C11 . . . 123.50(6) ?
S4 C8 S7 . . . 115.34(4) ?
S4 C8 C15 . . . 121.04(6) ?
S7 C8 C15 . . . 123.60(6) ?
S4 C9 S14 . . . 113.65(5) ?
S4 C9 C17 . . . 117.09(6) ?
S14 C9 C17 . . . 129.25(7) ?
S3 C10 S9 . . . 114.04(4) ?
S3 C10 C14 . . . 116.22(6) ?
S9 C10 C14 . . . 129.73(6) ?
S2 C11 S5 . . . 115.10(4) ?
S2 C11 C7 . . . 120.53(6) ?
S5 C11 C7 . . . 124.36(6) ?
S2 C12 S10 . . . 114.15(4) ?
S2 C12 C16 . . . 116.05(6) ?
S10 C12 C16 . . . 129.79(6) ?
S6 C13 S13 . . . 113.52(5) ?
S6 C13 C18 . . . 117.45(6) ?
S13 C13 C18 . . . 129.02(7) ?
S1 C14 S11 . . . 114.76(5) ?
S1 C14 C10 . . . 117.50(6) ?
S11 C14 C10 . . . 127.74(6) ?
S1 C15 S3 . . . 114.98(4) ?
S1 C15 C8 . . . 124.33(6) ?
S3 C15 C8 . . . 120.68(6) ?
S5 C16 S12 . . . 114.96(5) ?
S5 C16 C12 . . . 117.52(6) ?
S12 C16 C12 . . . 127.50(6) ?
S7 C17 S15 . . . 115.75(5) ?
S7 C17 C9 . . . 116.94(6) ?
S15 C17 C9 . . . 127.27(7) ?
S8 C18 S16 . . . 115.25(5) ?
S8 C18 C13 . . . 116.91(7) ?
S16 C18 C13 . . . 127.80(7) ?

loop_
_geom_bond_atom_site_label_1
_geom_bond_atom_site_label_2
_geom_bond_site_symmetry_1
_geom_bond_site_symmetry_2
_geom_bond_distance
_geom_bond_publ_flag
Ag1 C2 . . 2.0988(13) ?
Ag1 C5 . . 2.0742(10) ?
Ag2 C3 . . 2.0856(13) ?
Ag2 C6 . . 2.0767(10) ?
S1 C14 . . 1.7515(9) ?
S1 C15 . . 1.7428(8) ?
S2 C11 . . 1.7403(8) ?
S2 C12 . . 1.7494(7) ?
S3 C10 . . 1.7498(8) ?
S3 C15 . . 1.7391(8) ?
S4 C8 . . 1.7401(8) ?
S4 C9 . . 1.7460(9) ?
S5 C11 . . 1.7404(8) ?
S5 C16 . . 1.7474(8) ?
S6 C7 . . 1.7419(8) ?
S6 C13 . . 1.7427(9) ?
S7 C8 . . 1.7420(8) ?
S7 C17 . . 1.7482(9) ?
S8 C7 . . 1.7393(8) ?
S8 C18 . . 1.7529(9) ?
S9 C10 . . 1.7490(8) ?
S10 C12 . . 1.7464(8) ?
S11 C14 . . 1.7486(8) ?
S12 C16 . . 1.7485(8) ?
S13 C13 . . 1.7482(9) ?
S14 C9 . . 1.7419(9) ?
S15 C17 . . 1.7491(9) ?
S16 C18 . . 1.7525(9) ?
N1 C2 . . 0.9940(18) ?
C3 N4 . . 1.0022(18) ?
C5 C5 . 2_765 1.1531(14) ?
C6 C6 . 2_576 1.1497(14) ?
C7 C11 . . 1.3680(10) ?
C8 C15 . . 1.3646(10) ?
C9 C17 . . 1.3550(12) ?
C10 C14 . . 1.3546(11) ?
C12 C16 . . 1.3613(11) ?
C13 C18 . . 1.3462(12) ?
C19 C23 . . 1.5191(12) ?
C20 C21 . . 1.5154(12) ?
C22 C24 . . 1.5213(19) ?
C25 C26 . . 1.5304(19) ?

loop_
_restr_angle_atom_site_label_1
_restr_angle_site_symmetry_1
_restr_angle_atom_site_label_2
_restr_angle_site_symmetry_2
_restr_angle_atom_site_label_3
_restr_angle_site_symmetry_3
_restr_angle_target
_restr_angle_target_weight_param
? ? ? ? ? ? ? ?

loop_
_restr_distance_atom_site_label_1
_restr_distance_site_symmetry_1
_restr_distance_atom_site_label_2
_restr_distance_site_symmetry_2
_restr_distance_target
_restr_distance_target_weight_param
N4 . C3 . 1.15 0.001
N1 . C2 . 1.15 0.001

loop_
_restr_equal_angle_atom_site_label_1
_restr_equal_angle_site_symmetry_1
_restr_equal_angle_atom_site_label_2
_restr_equal_angle_site_symmetry_2
_restr_equal_angle_atom_site_label_3
_restr_equal_angle_site_symmetry_3
_restr_equal_angle_class_class_id
_restr_equal_angle_class_target_weight_param
? ? ? ? ? ? ? ?

loop_
_restr_equal_distance_atom_site_label_1
_restr_equal_distance_site_symmetry_1
_restr_equal_distance_atom_site_label_2
_restr_equal_distance_site_symmetry_2
_restr_equal_distance_class_class_id
_restr_equal_distance_class_target_weight_param
? ? ? ? ? ?

loop_
_restr_equal_torsion_atom_site_label_1
_restr_equal_torsion_site_symmetry_1
_restr_equal_torsion_atom_site_label_2
_restr_equal_torsion_site_symmetry_2
_restr_equal_torsion_atom_site_label_3
_restr_equal_torsion_site_symmetry_3
_restr_equal_torsion_atom_site_label_4
_restr_equal_torsion_site_symmetry_4
_restr_equal_torsion_class_class_id
_restr_equal_torsion_class_target_weight_param
? ? ? ? ? ? ? ? ? ?

loop_
_restr_torsion_atom_site_label_1
_restr_torsion_site_symmetry_1
_restr_torsion_atom_site_label_2
_restr_torsion_site_symmetry_2
_restr_torsion_atom_site_label_3
_restr_torsion_site_symmetry_3
_restr_torsion_atom_site_label_4
_restr_torsion_site_symmetry_4
_restr_torsion_angle_target
_restr_torsion_weight_param
? ? ? ? ? ? ? ? ? ?

loop_
_twin_individual_id
_twin_individual_mass_fraction_refined
_twin_individual_twin_matrix_11
_twin_individual_twin_matrix_12
_twin_individual_twin_matrix_13
_twin_individual_twin_matrix_21
_twin_individual_twin_matrix_22
_twin_individual_twin_matrix_23
_twin_individual_twin_matrix_31
_twin_individual_twin_matrix_32
_twin_individual_twin_matrix_33
? ? ? ? ? ? ? ? ? ? ?

loop_
_jana_atom_site_adp_c_label
_jana_atom_site_adp_c_type_symbol
_jana_atom_site_adp_c_111
_jana_atom_site_adp_c_112
_jana_atom_site_adp_c_113
_jana_atom_site_adp_c_122
_jana_atom_site_adp_c_123
_jana_atom_site_adp_c_133
_jana_atom_site_adp_c_222
_jana_atom_site_adp_c_223
_jana_atom_site_adp_c_233
_jana_atom_site_adp_c_333
? ? ? ? ? ? ? ? ? ? ? ?

loop_
_jana_atom_site_adp_d_label
_jana_atom_site_adp_d_type_symbol
_jana_atom_site_adp_d_1111
_jana_atom_site_adp_d_1112
_jana_atom_site_adp_d_1113
_jana_atom_site_adp_d_1122
_jana_atom_site_adp_d_1123
_jana_atom_site_adp_d_1133
_jana_atom_site_adp_d_1222
_jana_atom_site_adp_d_1223
_jana_atom_site_adp_d_1233
_jana_atom_site_adp_d_1333
_jana_atom_site_adp_d_2222
_jana_atom_site_adp_d_2223
_jana_atom_site_adp_d_2233
_jana_atom_site_adp_d_2333
_jana_atom_site_adp_d_3333
? ? ? ? ? ? ? ? ? ? ? ? ? ? ? ? ?

loop_
_jana_atom_site_adp_e_label
_jana_atom_site_adp_e_type_symbol
_jana_atom_site_adp_e_11111
_jana_atom_site_adp_e_11112
_jana_atom_site_adp_e_11113
_jana_atom_site_adp_e_11122
_jana_atom_site_adp_e_11123
_jana_atom_site_adp_e_11133
_jana_atom_site_adp_e_11222
_jana_atom_site_adp_e_11223
_jana_atom_site_adp_e_11233
_jana_atom_site_adp_e_11333
_jana_atom_site_adp_e_12222
_jana_atom_site_adp_e_12223
_jana_atom_site_adp_e_12233
_jana_atom_site_adp_e_12333
_jana_atom_site_adp_e_13333
_jana_atom_site_adp_e_22222
_jana_atom_site_adp_e_22223
_jana_atom_site_adp_e_22233
_jana_atom_site_adp_e_22333
_jana_atom_site_adp_e_23333
_jana_atom_site_adp_e_33333
? ? ? ? ? ? ? ? ? ? ? ? ? ? ? ? ? ? ? ? ? ? ?

loop_
_jana_atom_site_adp_f_label
_jana_atom_site_adp_f_type_symbol
_jana_atom_site_adp_f_111111
_jana_atom_site_adp_f_111112
_jana_atom_site_adp_f_111113
_jana_atom_site_adp_f_111122
_jana_atom_site_adp_f_111123
_jana_atom_site_adp_f_111133
_jana_atom_site_adp_f_111222
_jana_atom_site_adp_f_111223
_jana_atom_site_adp_f_111233
_jana_atom_site_adp_f_111333
_jana_atom_site_adp_f_112222
_jana_atom_site_adp_f_112223
_jana_atom_site_adp_f_112233
_jana_atom_site_adp_f_112333
_jana_atom_site_adp_f_113333
_jana_atom_site_adp_f_122222
_jana_atom_site_adp_f_122223
_jana_atom_site_adp_f_122233
_jana_atom_site_adp_f_122333
_jana_atom_site_adp_f_123333
_jana_atom_site_adp_f_133333
_jana_atom_site_adp_f_222222
_jana_atom_site_adp_f_222223
_jana_atom_site_adp_f_222233
_jana_atom_site_adp_f_222333
_jana_atom_site_adp_f_223333
_jana_atom_site_adp_f_233333
_jana_atom_site_adp_f_333333
? ? ? ? ? ? ? ? ? ? ? ? ? ? ? ? ? ? ? ? ? ? ? ? ? ? ? ? ? ?

_cod_database_fobs_code 2108623
